data_8102867
loop_
_publ_author_name
'Xiaoli Ma'
'Zhi Yang'
'Carola Schulzke'

_publ_section_title
;
 Crystal structure of bis(1,3-diisopropyl-4,5-dimethylimidazolium)
 hexamolybdate, [C11H21N2]2[Mo6O19]
;
_journal_issue 4
_journal_name_full 'Zeitschrift f\"ur Kristallographie - New Crystal Structures'
_journal_page_first 775
_journal_volume 225
_journal_year 2010
_chemical_formula_sum 'C22 H42 Mo6 N4 O19'
_chemical_formula_weight 1242.24
_chemical_name_systematic
; 
1,3-diisopropyl-4,5-dimethylimidazol-2-ylidene hexamolybdate
;
_space_group_IT_number 14
_symmetry_cell_setting monoclinic
_symmetry_space_group_name_Hall '-P 2yn'
_symmetry_space_group_name_H-M 'P 1 21/n 1'
_atom_sites_solution_hydrogens geom
_atom_sites_solution_primary direct
_atom_sites_solution_secondary difmap
_audit_creation_method SHELXL-97
_cell_angle_alpha 90.00
_cell_angle_beta 95.941(3)
_cell_angle_gamma 90.00
_cell_formula_units_Z 2
_cell_length_a 11.0840(5)
_cell_length_b 12.7449(8)
_cell_length_c 13.0142(6)
_cell_measurement_temperature 133(2)
_cell_volume 1828.57(16)
_computing_structure_refinement 'SHELXL-97 (Sheldrick, 1997)'
_computing_structure_solution 'SHELXS-97 (Sheldrick, 1997)'
_diffrn_ambient_temperature 133(2)
_diffrn_measured_fraction_theta_full 0.996
_diffrn_measured_fraction_theta_max 0.996
_diffrn_measurement_device_type 'Stoe IPDS2'
_diffrn_radiation_monochromator graphite
_diffrn_radiation_source 'fine-focus sealed tube'
_diffrn_radiation_type MoK\a
_diffrn_radiation_wavelength 0.71073
_diffrn_reflns_av_R_equivalents 0.0471
_diffrn_reflns_av_sigmaI/netI 0.0196
_diffrn_reflns_limit_h_max 13
_diffrn_reflns_limit_h_min -13
_diffrn_reflns_limit_k_max 14
_diffrn_reflns_limit_k_min -14
_diffrn_reflns_limit_l_max 15
_diffrn_reflns_limit_l_min -13
_diffrn_reflns_number 26164
_diffrn_reflns_theta_full 24.73
_diffrn_reflns_theta_max 24.73
_diffrn_reflns_theta_min 2.30
_exptl_absorpt_coefficient_mu 2.075
_exptl_absorpt_correction_T_max 0.6816
_exptl_absorpt_correction_T_min 0.5748
_exptl_crystal_colour yellow
_exptl_crystal_density_diffrn 2.256
_exptl_crystal_density_method 'not measured'
_exptl_crystal_description block
_exptl_crystal_F_000 1212
_exptl_crystal_size_max 0.30
_exptl_crystal_size_mid 0.20
_exptl_crystal_size_min 0.20
_refine_diff_density_max 0.390
_refine_diff_density_min -0.455
_refine_diff_density_rms 0.079
_refine_ls_extinction_method none
_refine_ls_goodness_of_fit_ref 0.985
_refine_ls_hydrogen_treatment mixed
_refine_ls_matrix_type full
_refine_ls_number_parameters 238
_refine_ls_number_reflns 3106
_refine_ls_number_restraints 0
_refine_ls_restrained_S_all 0.985
_refine_ls_R_factor_all 0.0199
_refine_ls_R_factor_gt 0.0172
_refine_ls_shift/su_max 0.002
_refine_ls_shift/su_mean 0.000
_refine_ls_structure_factor_coef Fsqd
_refine_ls_weighting_details 'calc w=1/[\s^2^(Fo^2^)+(0.0235P)^2^+2.0000P] where P=(Fo^2^+2Fc^2^)/3'
_refine_ls_weighting_scheme calc
_refine_ls_wR_factor_gt 0.0427
_refine_ls_wR_factor_ref 0.0437
_reflns_number_gt 2880
_reflns_number_total 3106
_reflns_threshold_expression >2sigma(I)
_cod_data_source_file 1267-3217.cff
_cod_data_source_block 12673217
_cod_original_sg_symbol_H-M P2(1)/n
_cod_database_code 8102867

loop_
_symmetry_equiv_pos_as_xyz
'x, y, z'
'-x+1/2, y+1/2, -z+1/2'
'-x, -y, -z'
'x-1/2, -y-1/2, z-1/2'

loop_
_atom_site_label
_atom_site_type_symbol
_atom_site_fract_x
_atom_site_fract_y
_atom_site_fract_z
_atom_site_U_iso_or_equiv
_atom_site_adp_type
_atom_site_occupancy
_atom_site_symmetry_multiplicity
_atom_site_calc_flag
_atom_site_refinement_flags
_atom_site_disorder_assembly
_atom_site_disorder_group
Mo1 Mo 0.051648(18) 0.539829(16) 0.172785(15) 0.01588(6) Uani 1 1 d . . .
Mo2 Mo -0.199076(17) 0.475153(16) 0.033054(16) 0.01663(7) Uani 1 1 d . . .
Mo3 Mo -0.040343(18) 0.676646(15) -0.034459(16) 0.01592(7) Uani 1 1 d . . .
O1 O 0.08940(17) 0.56077(15) 0.29956(14) 0.0275(4) Uani 1 1 d . . .
O2 O 0.08297(15) 0.38488(13) 0.16111(13) 0.0202(4) Uani 1 1 d . . .
O3 O 0.20330(14) 0.55221(13) 0.11373(13) 0.0195(4) Uani 1 1 d . . .
O4 O 0.0000 0.5000 0.0000 0.0121(4) Uani 1 2 d S . .
O5 O 0.00324(15) 0.66903(13) 0.11955(13) 0.0196(4) Uani 1 1 d . . .
O6 O -0.11565(15) 0.49532(13) 0.16817(13) 0.0194(4) Uani 1 1 d . . .
O7 O -0.12440(15) 0.33112(13) 0.04530(13) 0.0205(4) Uani 1 1 d . . .
O8 O -0.34269(16) 0.44976(15) 0.05576(15) 0.0285(4) Uani 1 1 d . . .
O9 O -0.19529(14) 0.61733(13) 0.00781(13) 0.0195(4) Uani 1 1 d . . .
O10 O -0.07594(17) 0.80440(14) -0.05085(15) 0.0277(4) Uani 1 1 d . . .
N1 N 0.53533(17) 0.52193(15) 0.27521(15) 0.0156(4) Uani 1 1 d . . .
N2 N 0.54917(17) 0.67541(15) 0.20626(15) 0.0162(4) Uani 1 1 d . . .
C1 C 0.4771(2) 0.59312(18) 0.21440(18) 0.0167(5) Uani 1 1 d . . .
H1 H 0.3967 0.5864 0.1819 0.020 Uiso 1 1 calc R . .
C2 C 0.6499(2) 0.55996(19) 0.30836(18) 0.0167(5) Uani 1 1 d . . .
C3 C 0.6596(2) 0.65574(19) 0.26481(18) 0.0165(5) Uani 1 1 d . . .
C4 C 0.7415(2) 0.5005(2) 0.3776(2) 0.0215(5) Uani 1 1 d . . .
H4A H 0.8083 0.5474 0.4024 0.032 Uiso 1 1 calc R . .
H4B H 0.7731 0.4422 0.3391 0.032 Uiso 1 1 calc R . .
H4C H 0.7033 0.4729 0.4366 0.032 Uiso 1 1 calc R . .
C5 C 0.7643(2) 0.7296(2) 0.2717(2) 0.0217(5) Uani 1 1 d . . .
H5A H 0.8214 0.7114 0.3317 0.033 Uiso 1 1 calc R . .
H5B H 0.7352 0.8015 0.2792 0.033 Uiso 1 1 calc R . .
H5C H 0.8054 0.7244 0.2087 0.033 Uiso 1 1 calc R . .
C11 C 0.4826(2) 0.41962(18) 0.30333(19) 0.0173(5) Uani 1 1 d . . .
H11A H 0.5493 0.3761 0.3391 0.021 Uiso 1 1 calc R . .
C12 C 0.3886(2) 0.4376(2) 0.3782(2) 0.0255(6) Uani 1 1 d . . .
H12A H 0.4243 0.4795 0.4368 0.038 Uiso 1 1 calc R . .
H12B H 0.3617 0.3698 0.4032 0.038 Uiso 1 1 calc R . .
H12C H 0.3190 0.4751 0.3430 0.038 Uiso 1 1 calc R . .
C13 C 0.4322(2) 0.3618(2) 0.2064(2) 0.0249(6) Uani 1 1 d . . .
H13A H 0.4940 0.3592 0.1577 0.037 Uiso 1 1 calc R . .
H13B H 0.3603 0.3987 0.1744 0.037 Uiso 1 1 calc R . .
H13C H 0.4099 0.2902 0.2244 0.037 Uiso 1 1 calc R . .
C21 C 0.5190(2) 0.77141(18) 0.14394(18) 0.0169(5) Uani 1 1 d . . .
H21A H 0.5508 0.8336 0.1851 0.020 Uiso 1 1 calc R . .
C22 C 0.3825(2) 0.7836(2) 0.1211(2) 0.0218(5) Uani 1 1 d . . .
H22A H 0.3444 0.7771 0.1855 0.033 Uiso 1 1 calc R . .
H22B H 0.3511 0.7289 0.0727 0.033 Uiso 1 1 calc R . .
H22C H 0.3640 0.8528 0.0906 0.033 Uiso 1 1 calc R . .
C23 C 0.5810(2) 0.7676(2) 0.0456(2) 0.0266(6) Uani 1 1 d . . .
H23A H 0.6687 0.7601 0.0631 0.040 Uiso 1 1 calc R . .
H23B H 0.5642 0.8326 0.0065 0.040 Uiso 1 1 calc R . .
H23C H 0.5502 0.7077 0.0037 0.040 Uiso 1 1 calc R . .

loop_
_atom_site_aniso_label
_atom_site_aniso_U_11
_atom_site_aniso_U_22
_atom_site_aniso_U_33
_atom_site_aniso_U_23
_atom_site_aniso_U_13
_atom_site_aniso_U_12
Mo1 0.01876(11) 0.01667(11) 0.01206(11) -0.00142(8) 0.00082(8) 0.00133(8)
Mo2 0.01235(11) 0.01882(12) 0.01930(12) 0.00041(8) 0.00428(8) -0.00082(7)
Mo3 0.01947(11) 0.01120(11) 0.01722(11) 0.00090(7) 0.00251(8) 0.00200(7)
O1 0.0340(10) 0.0303(10) 0.0173(9) -0.0034(8) -0.0012(8) 0.0043(8)
O2 0.0245(9) 0.0191(9) 0.0168(9) 0.0028(7) 0.0014(7) 0.0036(7)
O3 0.0159(8) 0.0197(9) 0.0222(9) -0.0018(7) -0.0018(7) -0.0014(7)
O4 0.0125(10) 0.0118(11) 0.0124(11) -0.0001(9) 0.0025(8) -0.0005(9)
O5 0.0239(9) 0.0165(9) 0.0183(9) -0.0040(7) 0.0013(7) 0.0009(7)
O6 0.0208(8) 0.0216(9) 0.0170(9) 0.0005(7) 0.0080(7) 0.0017(7)
O7 0.0217(8) 0.0171(9) 0.0232(9) 0.0017(7) 0.0052(7) -0.0036(7)
O8 0.0201(9) 0.0333(11) 0.0335(11) 0.0007(8) 0.0089(8) -0.0021(8)
O9 0.0168(8) 0.0195(9) 0.0223(9) 0.0003(7) 0.0029(7) 0.0043(7)
O10 0.0345(10) 0.0156(9) 0.0322(11) 0.0024(8) 0.0000(8) 0.0043(8)
N1 0.0134(9) 0.0177(10) 0.0160(10) -0.0009(8) 0.0020(8) -0.0001(8)
N2 0.0161(10) 0.0156(10) 0.0169(10) -0.0011(8) 0.0019(8) 0.0005(8)
C1 0.0147(11) 0.0174(12) 0.0179(12) -0.0013(9) 0.0003(9) 0.0005(9)
C2 0.0141(11) 0.0214(12) 0.0147(12) -0.0053(10) 0.0023(9) 0.0005(9)
C3 0.0145(11) 0.0202(12) 0.0148(12) -0.0060(9) 0.0018(9) 0.0007(9)
C4 0.0185(12) 0.0239(13) 0.0215(13) -0.0003(11) -0.0003(10) 0.0016(10)
C5 0.0173(12) 0.0226(13) 0.0251(13) -0.0025(10) 0.0017(10) -0.0032(10)
C11 0.0182(11) 0.0139(11) 0.0199(12) 0.0022(9) 0.0016(9) -0.0007(9)
C12 0.0240(13) 0.0237(13) 0.0296(15) 0.0005(11) 0.0069(11) -0.0040(11)
C13 0.0344(14) 0.0171(13) 0.0224(14) -0.0014(10) -0.0015(11) -0.0047(11)
C21 0.0202(12) 0.0121(11) 0.0182(12) -0.0012(9) 0.0012(9) 0.0016(9)
C22 0.0208(12) 0.0190(13) 0.0250(13) -0.0001(10) -0.0006(10) 0.0006(10)
C23 0.0338(14) 0.0261(14) 0.0212(13) 0.0021(11) 0.0087(11) 0.0060(11)

loop_
_atom_type_symbol
_atom_type_description
_atom_type_scat_dispersion_real
_atom_type_scat_dispersion_imag
_atom_type_scat_source
C C 0.0033 0.0016 'International Tables Vol C Tables 4.2.6.8 and 6.1.1.4'
H H 0.0000 0.0000 'International Tables Vol C Tables 4.2.6.8 and 6.1.1.4'
O O 0.0106 0.0060 'International Tables Vol C Tables 4.2.6.8 and 6.1.1.4'
Mo Mo -1.6832 0.6857 'International Tables Vol C Tables 4.2.6.8 and 6.1.1.4'
N N 0.0061 0.0033 'International Tables Vol C Tables 4.2.6.8 and 6.1.1.4'

loop_
_geom_angle_atom_site_label_1
_geom_angle_atom_site_label_2
_geom_angle_atom_site_label_3
_geom_angle
_geom_angle_site_symmetry_1
_geom_angle_site_symmetry_3
_geom_angle_publ_flag
O1 Mo1 O5 105.08(8) . . ?
O1 Mo1 O3 103.88(8) . . ?
O5 Mo1 O3 90.51(7) . . ?
O1 Mo1 O6 102.57(8) . . ?
O5 Mo1 O6 90.55(7) . . ?
O3 Mo1 O6 152.28(7) . . ?
O1 Mo1 O2 101.68(8) . . ?
O5 Mo1 O2 153.24(7) . . ?
O3 Mo1 O2 83.44(7) . . ?
O6 Mo1 O2 83.23(7) . . ?
O1 Mo1 O4 176.49(7) . . ?
O5 Mo1 O4 78.35(5) . . ?
O3 Mo1 O4 76.64(5) . . ?
O6 Mo1 O4 76.47(5) . . ?
O2 Mo1 O4 74.89(5) . . ?
O8 Mo2 O9 105.08(8) . . ?
O8 Mo2 O6 103.90(8) . . ?
O9 Mo2 O6 90.80(7) . . ?
O8 Mo2 O3 102.24(8) . 3_565 ?
O9 Mo2 O3 89.99(7) . 3_565 ?
O6 Mo2 O3 152.67(7) . 3_565 ?
O8 Mo2 O7 101.52(8) . . ?
O9 Mo2 O7 153.37(7) . . ?
O6 Mo2 O7 83.93(7) . . ?
O3 Mo2 O7 83.21(7) 3_565 . ?
O8 Mo2 O4 176.73(7) . . ?
O9 Mo2 O4 78.02(5) . . ?
O6 Mo2 O4 76.90(5) . . ?
O3 Mo2 O4 76.55(5) 3_565 . ?
O7 Mo2 O4 75.36(5) . . ?
O10 Mo3 O2 105.26(8) . 3_565 ?
O10 Mo3 O7 105.22(8) . 3_565 ?
O2 Mo3 O7 94.17(7) 3_565 3_565 ?
O10 Mo3 O9 101.73(8) . . ?
O2 Mo3 O9 86.41(7) 3_565 . ?
O7 Mo3 O9 151.86(7) 3_565 . ?
O10 Mo3 O5 101.63(8) . . ?
O2 Mo3 O5 151.94(7) 3_565 . ?
O7 Mo3 O5 86.35(7) 3_565 . ?
O9 Mo3 O5 80.38(7) . . ?
O10 Mo3 O4 175.31(7) . . ?
O2 Mo3 O4 77.72(5) 3_565 . ?
O7 Mo3 O4 77.97(5) 3_565 . ?
O9 Mo3 O4 74.67(5) . . ?
O5 Mo3 O4 74.96(5) . . ?
Mo3 O2 Mo1 117.05(8) 3_565 . ?
Mo1 O3 Mo2 116.47(8) . 3_565 ?
Mo2 O4 Mo2 180.0 3_565 . ?
Mo2 O4 Mo1 89.665(8) 3_565 3_565 ?
Mo2 O4 Mo1 90.336(8) . 3_565 ?
Mo2 O4 Mo1 90.336(8) 3_565 . ?
Mo2 O4 Mo1 89.664(8) . . ?
Mo1 O4 Mo1 180.000(10) 3_565 . ?
Mo2 O4 Mo3 89.983(7) 3_565 . ?
Mo2 O4 Mo3 90.018(7) . . ?
Mo1 O4 Mo3 90.096(7) 3_565 . ?
Mo1 O4 Mo3 89.904(7) . . ?
Mo2 O4 Mo3 90.018(7) 3_565 3_565 ?
Mo2 O4 Mo3 89.981(7) . 3_565 ?
Mo1 O4 Mo3 89.904(7) 3_565 3_565 ?
Mo1 O4 Mo3 90.096(7) . 3_565 ?
Mo3 O4 Mo3 180.0 . 3_565 ?
Mo1 O5 Mo3 116.56(8) . . ?
Mo2 O6 Mo1 115.95(8) . . ?
Mo3 O7 Mo2 116.36(8) 3_565 . ?
Mo2 O9 Mo3 117.11(8) . . ?
C1 N1 C2 108.69(19) . . ?
C1 N1 C11 124.45(19) . . ?
C2 N1 C11 126.86(19) . . ?
C1 N2 C3 108.4(2) . . ?
C1 N2 C21 126.11(19) . . ?
C3 N2 C21 125.50(19) . . ?
N1 C1 N2 109.1(2) . . ?
C3 C2 N1 107.1(2) . . ?
C3 C2 C4 129.1(2) . . ?
N1 C2 C4 123.7(2) . . ?
C2 C3 N2 106.7(2) . . ?
C2 C3 C5 129.7(2) . . ?
N2 C3 C5 123.6(2) . . ?
N1 C11 C12 109.81(19) . . ?
N1 C11 C13 109.91(19) . . ?
C12 C11 C13 113.0(2) . . ?
N2 C21 C23 109.77(19) . . ?
N2 C21 C22 110.76(19) . . ?
C23 C21 C22 111.6(2) . . ?

loop_
_geom_bond_atom_site_label_1
_geom_bond_atom_site_label_2
_geom_bond_distance
_geom_bond_site_symmetry_2
_geom_bond_publ_flag
Mo1 O1 1.6810(17) . ?
Mo1 O5 1.8445(16) . ?
Mo1 O3 1.9257(17) . ?
Mo1 O6 1.9341(16) . ?
Mo1 O2 2.0136(17) . ?
Mo1 O4 2.3185(2) . ?
Mo2 O8 1.6802(18) . ?
Mo2 O9 1.8428(17) . ?
Mo2 O6 1.9174(17) . ?
Mo2 O3 1.9376(17) 3_565 ?
Mo2 O7 2.0132(17) . ?
Mo2 O4 2.3132(2) . ?
Mo3 O10 1.6837(17) . ?
Mo3 O2 1.8422(17) 3_565 ?
Mo3 O7 1.8486(17) 3_565 ?
Mo3 O9 2.0048(16) . ?
Mo3 O5 2.0148(17) . ?
Mo3 O4 2.3298(2) . ?
O2 Mo3 1.8421(17) 3_565 ?
O3 Mo2 1.9376(17) 3_565 ?
O4 Mo2 2.3132(2) 3_565 ?
O4 Mo1 2.3185(2) 3_565 ?
O4 Mo3 2.3298(2) 3_565 ?
O7 Mo3 1.8486(17) 3_565 ?
N1 C1 1.327(3) . ?
N1 C2 1.386(3) . ?
N1 C11 1.490(3) . ?
N2 C1 1.330(3) . ?
N2 C3 1.396(3) . ?
N2 C21 1.487(3) . ?
C2 C3 1.355(4) . ?
C2 C4 1.492(3) . ?
C3 C5 1.490(3) . ?
C11 C12 1.515(3) . ?
C11 C13 1.517(3) . ?
C21 C23 1.515(3) . ?
C21 C22 1.519(3) . ?
